data_7215798
loop_
_publ_author_name
'Luo, Yang-Hui'
'Wu, Dong-En'
'Song, Wen-Tao'
'Ge, Shu-Wang'
'Sun, Bai-Wang'

_publ_section_title
;
 Positions of amino groups on ammonium salts tunes the conformations of
 crown ethers: crystal structures, Hirshfeld surfaces and spectroscopic
 studies
;
_journal_issue 24
_journal_name_full CrystEngComm
_journal_page_first 5319
_journal_paper_doi 10.1039/c4ce00150h
_journal_volume 16
_journal_year 2014
_chemical_formula_moiety 'C12 H24 O6, C7 H7 B F2 N O2'
_chemical_formula_sum 'C19 H31 B F2 N O8'
_chemical_formula_weight 450.26
_chemical_name_systematic
; 
 ? 
;
_space_group_IT_number 4
_symmetry_cell_setting monoclinic
_symmetry_space_group_name_Hall 'P 2yb'
_symmetry_space_group_name_H-M 'P 1 21 1'
_atom_sites_solution_hydrogens geom
_atom_sites_solution_primary direct
_atom_sites_solution_secondary difmap
_audit_creation_method SHELXL-97
_cell_angle_alpha 90.00
_cell_angle_beta 103.72(3)
_cell_angle_gamma 90.00
_cell_formula_units_Z 2
_cell_length_a 8.6838(17)
_cell_length_b 14.330(3)
_cell_length_c 9.2084(18)
_cell_measurement_reflns_used 3229
_cell_measurement_temperature 293(2)
_cell_measurement_theta_max 27.48
_cell_measurement_theta_min 3.23
_cell_volume 1113.2(4)
_computing_cell_refinement CrystalClear
_computing_data_collection 'CrystalClear (Rigaku, 2005)'
_computing_data_reduction CrystalClear
_computing_molecular_graphics 'SHELXTL (Sheldrick, 2008)'
_computing_publication_material SHELXL-97
_computing_structure_refinement 'SHELXL-97 (Sheldrick, 2008)'
_computing_structure_solution 'SHELXS-97 (Sheldrick, 2008)'
_diffrn_ambient_temperature 293(2)
_diffrn_detector_area_resol_mean 13.6612
_diffrn_measured_fraction_theta_full 0.998
_diffrn_measured_fraction_theta_max 0.998
_diffrn_measurement_device_type 'Rigaku SCXmini diffractometer'
_diffrn_measurement_method CCD_Profile_fitting
_diffrn_radiation_monochromator graphite
_diffrn_radiation_source 'fine-focus sealed tube'
_diffrn_radiation_type MoK\a
_diffrn_radiation_wavelength 0.71073
_diffrn_reflns_av_R_equivalents 0.0509
_diffrn_reflns_av_sigmaI/netI 0.0696
_diffrn_reflns_limit_h_max 11
_diffrn_reflns_limit_h_min -11
_diffrn_reflns_limit_k_max 18
_diffrn_reflns_limit_k_min -18
_diffrn_reflns_limit_l_max 11
_diffrn_reflns_limit_l_min -11
_diffrn_reflns_number 11659
_diffrn_reflns_theta_full 27.48
_diffrn_reflns_theta_max 27.48
_diffrn_reflns_theta_min 3.23
_exptl_absorpt_coefficient_mu 0.113
_exptl_absorpt_correction_T_max 0.978
_exptl_absorpt_correction_T_min 0.972
_exptl_absorpt_correction_type multi-scan
_exptl_absorpt_process_details 'CrystalClear (Rigaku, 2005)'
_exptl_crystal_colour Colorless
_exptl_crystal_density_diffrn 1.343
_exptl_crystal_density_method 'not measured'
_exptl_crystal_description Block
_exptl_crystal_F_000 478
_exptl_crystal_size_max 0.25
_exptl_crystal_size_mid 0.25
_exptl_crystal_size_min 0.20
_refine_diff_density_max 0.167
_refine_diff_density_min -0.219
_refine_diff_density_rms 0.037
_refine_ls_abs_structure_details 'Flack H D (1983), Acta Cryst. A39, 876-881'
_refine_ls_abs_structure_Flack 1.4(9)
_refine_ls_extinction_method none
_refine_ls_goodness_of_fit_ref 1.023
_refine_ls_hydrogen_treatment mixed
_refine_ls_matrix_type full
_refine_ls_number_parameters 282
_refine_ls_number_reflns 5073
_refine_ls_number_restraints 1
_refine_ls_restrained_S_all 1.023
_refine_ls_R_factor_all 0.0952
_refine_ls_R_factor_gt 0.0537
_refine_ls_shift/su_max 0.063
_refine_ls_shift/su_mean 0.002
_refine_ls_structure_factor_coef Fsqd
_refine_ls_weighting_details 'calc w=1/[\s^2^(Fo^2^)+(0.0506P)^2^+0.0000P] where P=(Fo^2^+2Fc^2^)/3'
_refine_ls_weighting_scheme calc
_refine_ls_wR_factor_gt 0.1117
_refine_ls_wR_factor_ref 0.1283
_reflns_number_gt 3229
_reflns_number_total 5073
_reflns_threshold_expression >2sigma(I)
_cod_data_source_file c4ce00150h2.cif
_cod_data_source_block lyh-2
_cod_depositor_comments 'Adding full bibliography for 7215795--7215800.cif.'
_cod_original_sg_symbol_H-M 'P 21'
_cod_database_code 7215798

loop_
_symmetry_equiv_pos_as_xyz
'x, y, z'
'-x, y+1/2, -z'

loop_
_atom_site_label
_atom_site_type_symbol
_atom_site_fract_x
_atom_site_fract_y
_atom_site_fract_z
_atom_site_U_iso_or_equiv
_atom_site_adp_type
_atom_site_occupancy
_atom_site_symmetry_multiplicity
_atom_site_calc_flag
_atom_site_refinement_flags
O3 O 0.8265(2) 0.15940(14) 0.3171(2) 0.0473(5) Uani 1 1 d .
O4 O 1.0772(2) 0.25042(15) 0.2198(2) 0.0519(5) Uani 1 1 d .
O5 O 1.1374(2) 0.17056(17) -0.0383(2) 0.0642(6) Uani 1 1 d .
O6 O 0.8989(3) 0.08296(15) -0.2669(2) 0.0580(6) Uani 1 1 d .
O7 O 0.6581(3) -0.01551(16) -0.1574(2) 0.0617(6) Uani 1 1 d .
O8 O 0.5814(2) 0.06396(15) 0.1000(2) 0.0570(6) Uani 1 1 d .
C8 C 1.0648(4) 0.2455(2) 0.3716(3) 0.0554(8) Uani 1 1 d .
H8A H 1.1170 0.2990 0.4266 0.067 Uiso 1 1 calc R
H8B H 1.1167 0.1894 0.4181 0.067 Uiso 1 1 calc R
C9 C 0.6622(4) -0.0053(2) -0.3115(3) 0.0646(10) Uani 1 1 d .
H9A H 0.6086 0.0518 -0.3515 0.078 Uiso 1 1 calc R
H9B H 0.6079 -0.0573 -0.3691 0.078 Uiso 1 1 calc R
C10 C 1.2327(3) 0.2295(3) 0.2062(3) 0.0592(9) Uani 1 1 d .
H10A H 1.2608 0.1665 0.2412 0.071 Uiso 1 1 calc R
H10B H 1.3077 0.2721 0.2675 0.071 Uiso 1 1 calc R
C11 C 0.8949(4) 0.2444(2) 0.3763(3) 0.0550(8) Uani 1 1 d .
H11A H 0.8856 0.2512 0.4786 0.066 Uiso 1 1 calc R
H11B H 0.8397 0.2960 0.3183 0.066 Uiso 1 1 calc R
C12 C 1.2410(4) 0.2382(3) 0.0469(4) 0.0623(9) Uani 1 1 d .
H12A H 1.2090 0.3004 0.0102 0.075 Uiso 1 1 calc R
H12B H 1.3487 0.2276 0.0379 0.075 Uiso 1 1 calc R
C14 C 0.5029(4) -0.0138(3) -0.1346(4) 0.0683(10) Uani 1 1 d .
H14A H 0.4423 -0.0660 -0.1858 0.082 Uiso 1 1 calc R
H14B H 0.4500 0.0435 -0.1747 0.082 Uiso 1 1 calc R
C15 C 1.1350(4) 0.1731(3) -0.1926(4) 0.0663(10) Uani 1 1 d .
H15A H 1.2421 0.1787 -0.2058 0.080 Uiso 1 1 calc R
H15B H 1.0744 0.2266 -0.2391 0.080 Uiso 1 1 calc R
C16 C 0.6656(4) 0.1509(3) 0.3246(4) 0.0581(9) Uani 1 1 d .
H16A H 0.6044 0.2022 0.2711 0.070 Uiso 1 1 calc R
H16B H 0.6585 0.1538 0.4281 0.070 Uiso 1 1 calc R
C17 C 1.0616(4) 0.0860(3) -0.2632(4) 0.0681(10) Uani 1 1 d .
H17A H 1.0760 0.0819 -0.3643 0.082 Uiso 1 1 calc R
H17B H 1.1141 0.0328 -0.2075 0.082 Uiso 1 1 calc R
C18 C 0.8288(5) -0.0024(2) -0.3231(4) 0.0641(10) Uani 1 1 d .
H18A H 0.8871 -0.0537 -0.2668 0.077 Uiso 1 1 calc R
H18B H 0.8331 -0.0093 -0.4269 0.077 Uiso 1 1 calc R
C19 C 0.5991(4) 0.0607(3) 0.2577(4) 0.0613(9) Uani 1 1 d .
H19A H 0.6695 0.0100 0.3000 0.074 Uiso 1 1 calc R
H19B H 0.4969 0.0496 0.2800 0.074 Uiso 1 1 calc R
C20 C 0.5127(5) -0.0197(3) 0.0274(4) 0.0739(11) Uani 1 1 d .
H20A H 0.4074 -0.0282 0.0441 0.089 Uiso 1 1 calc R
H20B H 0.5769 -0.0730 0.0694 0.089 Uiso 1 1 calc R
F1 F 0.42431(19) 0.19707(12) 0.55122(17) 0.0586(5) Uani 1 1 d .
F2 F 0.3739(2) 0.32365(13) 0.6794(2) 0.0657(5) Uani 1 1 d .
O1 O 0.5737(2) 0.22055(14) 0.78993(19) 0.0454(5) Uani 1 1 d .
O2 O 0.5989(2) 0.32064(15) 0.58229(19) 0.0528(5) Uani 1 1 d .
N1 N 0.7713(3) 0.20349(17) 0.9891(2) 0.0457(6) Uani 1 1 d .
H1A H 0.6956 0.1762 1.0242 0.069 Uiso 1 1 calc R
H1B H 0.8257 0.2426 1.0574 0.069 Uiso 1 1 calc R
H1C H 0.8364 0.1602 0.9684 0.069 Uiso 1 1 calc R
C1 C 0.7803(3) 0.33260(18) 0.8214(3) 0.0327(6) Uani 1 1 d .
C2 C 0.7214(3) 0.3630(2) 0.6749(3) 0.0410(7) Uani 1 1 d .
C3 C 0.9061(3) 0.3800(2) 0.9142(3) 0.0463(7) Uani 1 1 d .
H3 H 0.9436 0.3605 1.0126 0.056 Uiso 1 1 calc R
C4 C 0.9202(4) 0.4819(2) 0.7154(4) 0.0658(10) Uani 1 1 d .
H4 H 0.9701 0.5309 0.6787 0.079 Uiso 1 1 calc R
C5 C 0.7077(3) 0.24942(18) 0.8683(3) 0.0350(6) Uani 1 1 d .
C6 C 0.7956(4) 0.4389(2) 0.6228(4) 0.0568(9) Uani 1 1 d .
H6 H 0.7593 0.4597 0.5250 0.068 Uiso 1 1 calc R
C7 C 0.9753(4) 0.4549(2) 0.8628(4) 0.0606(9) Uani 1 1 d .
H7 H 1.0578 0.4870 0.9258 0.073 Uiso 1 1 calc R
B1 B 0.4897(4) 0.2678(3) 0.6471(3) 0.0437(8) Uani 1 1 d .

loop_
_atom_site_aniso_label
_atom_site_aniso_U_11
_atom_site_aniso_U_22
_atom_site_aniso_U_33
_atom_site_aniso_U_23
_atom_site_aniso_U_13
_atom_site_aniso_U_12
O3 0.0428(11) 0.0521(12) 0.0482(11) -0.0054(10) 0.0134(9) 0.0064(10)
O4 0.0373(11) 0.0659(15) 0.0470(11) 0.0075(10) -0.0014(8) -0.0004(10)
O5 0.0571(13) 0.0807(16) 0.0557(13) 0.0084(12) 0.0153(11) -0.0192(13)
O6 0.0627(15) 0.0569(15) 0.0543(12) -0.0093(11) 0.0141(10) 0.0050(11)
O7 0.0592(14) 0.0646(15) 0.0531(13) 0.0066(11) -0.0032(11) -0.0044(13)
O8 0.0517(13) 0.0591(14) 0.0600(13) 0.0139(11) 0.0127(10) -0.0118(11)
C8 0.059(2) 0.053(2) 0.0449(17) -0.0023(16) -0.0078(14) -0.0071(17)
C9 0.081(3) 0.051(2) 0.0479(19) -0.0038(16) -0.0129(17) 0.002(2)
C10 0.0354(16) 0.065(2) 0.070(2) 0.0067(18) -0.0025(14) -0.0001(16)
C11 0.072(2) 0.0482(18) 0.0416(16) -0.0036(15) 0.0072(14) 0.0110(18)
C12 0.0342(16) 0.067(2) 0.082(2) 0.0071(19) 0.0067(15) -0.0105(16)
C14 0.056(2) 0.063(2) 0.075(2) 0.0030(19) -0.0052(18) -0.0256(19)
C15 0.064(2) 0.081(3) 0.061(2) 0.0096(19) 0.0307(17) 0.001(2)
C16 0.054(2) 0.068(2) 0.061(2) 0.0092(18) 0.0307(16) 0.0140(18)
C17 0.072(3) 0.080(3) 0.059(2) 0.003(2) 0.0309(19) 0.016(2)
C18 0.086(3) 0.055(2) 0.0445(18) -0.0088(16) 0.0029(17) 0.014(2)
C19 0.054(2) 0.068(2) 0.068(2) 0.0146(19) 0.0283(16) -0.0011(18)
C20 0.066(2) 0.067(3) 0.088(3) 0.011(2) 0.016(2) -0.023(2)
F1 0.0519(10) 0.0617(12) 0.0530(10) -0.0113(9) -0.0059(8) -0.0047(9)
F2 0.0551(11) 0.0634(11) 0.0779(12) -0.0023(10) 0.0145(9) 0.0135(10)
O1 0.0347(10) 0.0529(13) 0.0430(10) 0.0073(9) -0.0018(8) -0.0118(9)
O2 0.0525(12) 0.0668(14) 0.0347(10) 0.0102(10) 0.0014(9) -0.0148(11)
N1 0.0440(13) 0.0508(15) 0.0407(12) 0.0071(12) 0.0070(10) -0.0054(12)
C1 0.0315(13) 0.0287(13) 0.0377(14) -0.0003(11) 0.0080(11) 0.0049(11)
C2 0.0394(15) 0.0408(16) 0.0428(16) 0.0030(13) 0.0100(13) -0.0001(13)
C3 0.0436(17) 0.0381(16) 0.0529(18) 0.0003(14) 0.0028(14) -0.0028(14)
C4 0.058(2) 0.046(2) 0.094(3) 0.015(2) 0.019(2) -0.0160(18)
C5 0.0345(14) 0.0380(15) 0.0327(13) 0.0013(12) 0.0080(11) 0.0009(13)
C6 0.059(2) 0.0532(19) 0.059(2) 0.0181(17) 0.0150(16) -0.0062(17)
C7 0.0517(19) 0.0446(19) 0.077(2) 0.0036(17) -0.0009(17) -0.0140(16)
B1 0.0415(18) 0.047(2) 0.0392(17) 0.0019(15) 0.0022(15) 0.0020(16)

loop_
_atom_type_symbol
_atom_type_description
_atom_type_scat_dispersion_real
_atom_type_scat_dispersion_imag
_atom_type_scat_source
C C 0.0033 0.0016 'International Tables Vol C Tables 4.2.6.8 and 6.1.1.4'
H H 0.0000 0.0000 'International Tables Vol C Tables 4.2.6.8 and 6.1.1.4'
B B 0.0013 0.0007 'International Tables Vol C Tables 4.2.6.8 and 6.1.1.4'
F F 0.0171 0.0103 'International Tables Vol C Tables 4.2.6.8 and 6.1.1.4'
N N 0.0061 0.0033 'International Tables Vol C Tables 4.2.6.8 and 6.1.1.4'
O O 0.0106 0.0060 'International Tables Vol C Tables 4.2.6.8 and 6.1.1.4'

loop_
_geom_angle_atom_site_label_1
_geom_angle_atom_site_label_2
_geom_angle_atom_site_label_3
_geom_angle
C11 O3 C16 112.7(2)
C10 O4 C8 111.8(2)
C15 O5 C12 113.1(3)
C17 O6 C18 112.3(3)
C14 O7 C9 113.2(2)
C20 O8 C19 112.3(3)
O4 C8 C11 109.6(2)
O4 C8 H8A 109.8
C11 C8 H8A 109.8
O4 C8 H8B 109.8
C11 C8 H8B 109.8
H8A C8 H8B 108.2
O7 C9 C18 109.2(3)
O7 C9 H9A 109.8
C18 C9 H9A 109.8
O7 C9 H9B 109.8
C18 C9 H9B 109.8
H9A C9 H9B 108.3
O4 C10 C12 109.8(2)
O4 C10 H10A 109.7
C12 C10 H10A 109.7
O4 C10 H10B 109.7
C12 C10 H10B 109.7
H10A C10 H10B 108.2
O3 C11 C8 109.2(3)
O3 C11 H11A 109.8
C8 C11 H11A 109.8
O3 C11 H11B 109.8
C8 C11 H11B 109.8
H11A C11 H11B 108.3
O5 C12 C10 108.3(3)
O5 C12 H12A 110.0
C10 C12 H12A 110.0
O5 C12 H12B 110.0
C10 C12 H12B 110.0
H12A C12 H12B 108.4
O7 C14 C20 108.7(3)
O7 C14 H14A 109.9
C20 C14 H14A 109.9
O7 C14 H14B 109.9
C20 C14 H14B 109.9
H14A C14 H14B 108.3
O5 C15 C17 108.7(3)
O5 C15 H15A 109.9
C17 C15 H15A 109.9
O5 C15 H15B 109.9
C17 C15 H15B 109.9
H15A C15 H15B 108.3
O3 C16 C19 110.1(3)
O3 C16 H16A 109.6
C19 C16 H16A 109.6
O3 C16 H16B 109.6
C19 C16 H16B 109.6
H16A C16 H16B 108.2
O6 C17 C15 111.2(3)
O6 C17 H17A 109.4
C15 C17 H17A 109.4
O6 C17 H17B 109.4
C15 C17 H17B 109.4
H17A C17 H17B 108.0
O6 C18 C9 110.0(3)
O6 C18 H18A 109.7
C9 C18 H18A 109.7
O6 C18 H18B 109.7
C9 C18 H18B 109.7
H18A C18 H18B 108.2
O8 C19 C16 109.3(3)
O8 C19 H19A 109.8
C16 C19 H19A 109.8
O8 C19 H19B 109.8
C16 C19 H19B 109.8
H19A C19 H19B 108.3
O8 C20 C14 109.9(3)
O8 C20 H20A 109.7
C14 C20 H20A 109.7
O8 C20 H20B 109.7
C14 C20 H20B 109.7
H20A C20 H20B 108.2
C5 O1 B1 122.3(2)
C2 O2 B1 118.3(2)
C5 N1 H1A 109.5
C5 N1 H1B 109.5
H1A N1 H1B 109.5
C5 N1 H1C 109.5
H1A N1 H1C 109.5
H1B N1 H1C 109.5
C3 C1 C2 119.7(2)
C3 C1 C5 123.2(2)
C2 C1 C5 117.2(2)
O2 C2 C1 121.8(2)
O2 C2 C6 119.5(3)
C1 C2 C6 118.7(3)
C7 C3 C1 121.0(3)
C7 C3 H3 119.5
C1 C3 H3 119.5
C6 C4 C7 121.9(3)
C6 C4 H4 119.0
C7 C4 H4 119.0
O1 C5 N1 117.6(2)
O1 C5 C1 119.6(2)
N1 C5 C1 122.8(2)
C4 C6 C2 119.9(3)
C4 C6 H6 120.0
C2 C6 H6 120.0
C3 C7 C4 118.7(3)
C3 C7 H7 120.6
C4 C7 H7 120.6
F2 B1 F1 110.9(2)
F2 B1 O2 111.7(3)
F1 B1 O2 109.4(2)
F2 B1 O1 107.5(2)
F1 B1 O1 105.7(3)
O2 B1 O1 111.5(2)

loop_
_geom_bond_atom_site_label_1
_geom_bond_atom_site_label_2
_geom_bond_distance
O3 C11 1.406(4)
O3 C16 1.421(3)
O4 C10 1.417(3)
O4 C8 1.429(3)
O5 C15 1.417(3)
O5 C12 1.424(4)
O6 C17 1.407(4)
O6 C18 1.409(4)
O7 C14 1.413(4)
O7 C9 1.435(4)
O8 C20 1.431(4)
O8 C19 1.425(4)
C8 C11 1.486(4)
C8 H8A 0.9700
C8 H8B 0.9700
C9 C18 1.476(5)
C9 H9A 0.9700
C9 H9B 0.9700
C10 C12 1.491(4)
C10 H10A 0.9700
C10 H10B 0.9700
C11 H11A 0.9700
C11 H11B 0.9700
C12 H12A 0.9700
C12 H12B 0.9700
C14 C20 1.477(5)
C14 H14A 0.9700
C14 H14B 0.9700
C15 C17 1.480(5)
C15 H15A 0.9700
C15 H15B 0.9700
C16 C19 1.488(5)
C16 H16A 0.9700
C16 H16B 0.9700
C17 H17A 0.9700
C17 H17B 0.9700
C18 H18A 0.9700
C18 H18B 0.9700
C19 H19A 0.9700
C19 H19B 0.9700
C20 H20A 0.9700
C20 H20B 0.9700
F1 B1 1.375(4)
F2 B1 1.372(4)
O1 C5 1.284(3)
O1 B1 1.505(4)
O2 C2 1.340(3)
O2 B1 1.449(4)
N1 C5 1.297(3)
N1 H1A 0.8900
N1 H1B 0.8900
N1 H1C 0.8900
C1 C3 1.394(4)
C1 C2 1.395(3)
C1 C5 1.461(4)
C2 C6 1.405(4)
C3 C7 1.368(4)
C3 H3 0.9300
C4 C6 1.356(5)
C4 C7 1.383(4)
C4 H4 0.9300
C6 H6 0.9300
C7 H7 0.9300

loop_
_geom_torsion_atom_site_label_1
_geom_torsion_atom_site_label_2
_geom_torsion_atom_site_label_3
_geom_torsion_atom_site_label_4
_geom_torsion
C10 O4 C8 C11 -166.0(3)
C14 O7 C9 C18 176.7(3)
C8 O4 C10 C12 -178.4(3)
C16 O3 C11 C8 177.0(2)
O4 C8 C11 O3 68.7(3)
C15 O5 C12 C10 179.5(3)
O4 C10 C12 O5 -63.2(3)
C9 O7 C14 C20 -177.0(3)
C12 O5 C15 C17 164.5(3)
C11 O3 C16 C19 178.8(2)
C18 O6 C17 C15 -175.5(3)
O5 C15 C17 O6 69.0(3)
C17 O6 C18 C9 174.7(3)
O7 C9 C18 O6 -71.8(3)
C20 O8 C19 C16 -178.0(3)
O3 C16 C19 O8 -70.4(3)
C19 O8 C20 C14 -177.8(3)
O7 C14 C20 O8 68.1(4)
B1 O2 C2 C1 23.6(4)
B1 O2 C2 C6 -157.9(3)
C3 C1 C2 O2 -178.9(3)
C5 C1 C2 O2 2.8(4)
C3 C1 C2 C6 2.6(4)
C5 C1 C2 C6 -175.7(3)
C2 C1 C3 C7 -1.5(4)
C5 C1 C3 C7 176.7(3)
B1 O1 C5 N1 -179.4(3)
B1 O1 C5 C1 2.0(4)
C3 C1 C5 O1 165.9(2)
C2 C1 C5 O1 -15.9(4)
C3 C1 C5 N1 -12.7(4)
C2 C1 C5 N1 165.6(2)
C7 C4 C6 C2 -1.8(6)
O2 C2 C6 C4 -179.6(3)
C1 C2 C6 C4 -1.1(5)
C1 C3 C7 C4 -1.3(5)
C6 C4 C7 C3 2.9(5)
C2 O2 B1 F2 85.4(3)
C2 O2 B1 F1 -151.4(2)
C2 O2 B1 O1 -34.9(4)
C5 O1 B1 F2 -100.2(3)
C5 O1 B1 F1 141.3(2)
C5 O1 B1 O2 22.5(4)
